data_4128616
loop_
_publ_author_name
'Thomas, William P.'
'Schatz, Devon J.'
'George, David T.'
'Pronin, Sergey V.'

_publ_section_title
;
 A Radical-Polar Crossover Annulation To Access Terpenoid Motifs.
;
_journal_issue 31
_journal_name_full 'Journal of the American Chemical Society'
_journal_page_first 12246
_journal_page_last 12250
_journal_paper_doi 10.1021/jacs.9b07346
_journal_volume 141
_journal_year 2019
_chemical_formula_sum 'C21 H32 O6'
_chemical_formula_weight 380.46
_space_group_crystal_system monoclinic
_space_group_IT_number 14
_space_group_name_Hall '-P 2ybc'
_space_group_name_H-M_alt 'P 1 21/c 1'
_atom_sites_solution_hydrogens difmap
_atom_sites_solution_primary direct
_atom_sites_solution_secondary difmap
_audit_creation_method SHELXL-2014/7
_cell_angle_alpha 90
_cell_angle_beta 106.0167(7)
_cell_angle_gamma 90
_cell_formula_units_Z 4
_cell_length_a 11.3869(6)
_cell_length_b 11.0755(6)
_cell_length_c 16.4649(9)
_cell_measurement_reflns_used 9974
_cell_measurement_temperature 133(2)
_cell_measurement_theta_max 28.67
_cell_measurement_theta_min 2.57
_cell_volume 1995.87(19)
_computing_cell_refinement 'Bruker SAINT 8.34a, 2013'
_computing_data_collection 'Bruker APEX2 2014.11-0, 2014'
_computing_data_reduction 'Bruker SAINT 8.34a, 2013'
_computing_molecular_graphics 'Bruker SHELXTL'
_computing_publication_material 'Bruker SHELXTL'
_computing_structure_refinement 'SHELXL-2014/7 (Sheldrick, 2014)'
_computing_structure_solution 'Bruker SHELXTL 2014/4'
_diffrn_ambient_temperature 133(2)
_diffrn_measured_fraction_theta_full 1.000
_diffrn_measured_fraction_theta_max 0.942
_diffrn_measurement_device_type 'Bruker SMART APEX II CCD'
_diffrn_measurement_method '\f and \w scans'
_diffrn_radiation_type MoK\a
_diffrn_radiation_wavelength 0.71073
_diffrn_reflns_av_R_equivalents 0.0231
_diffrn_reflns_av_unetI/netI 0.0187
_diffrn_reflns_Laue_measured_fraction_full 1.000
_diffrn_reflns_Laue_measured_fraction_max 0.942
_diffrn_reflns_limit_h_max 15
_diffrn_reflns_limit_h_min -15
_diffrn_reflns_limit_k_max 14
_diffrn_reflns_limit_k_min -14
_diffrn_reflns_limit_l_max 21
_diffrn_reflns_limit_l_min -21
_diffrn_reflns_number 23515
_diffrn_reflns_point_group_measured_fraction_full 1.000
_diffrn_reflns_point_group_measured_fraction_max 0.942
_diffrn_reflns_theta_full 25.500
_diffrn_reflns_theta_max 28.854
_diffrn_reflns_theta_min 1.861
_diffrn_source 'fine-focus sealed tube'
_exptl_absorpt_coefficient_mu 0.091
_exptl_absorpt_correction_T_max 0.8621
_exptl_absorpt_correction_T_min 0.8233
_exptl_absorpt_correction_type multi-scan
_exptl_absorpt_process_details 'Bruker SADABS 2014/5'
_exptl_crystal_colour colorless
_exptl_crystal_density_diffrn 1.266
_exptl_crystal_density_meas ?
_exptl_crystal_density_method not_measured
_exptl_crystal_description irregular
_exptl_crystal_F_000 824
_exptl_crystal_size_max 0.417
_exptl_crystal_size_mid 0.356
_exptl_crystal_size_min 0.193
_refine_diff_density_max 0.411
_refine_diff_density_min -0.220
_refine_diff_density_rms 0.043
_refine_ls_extinction_method none
_refine_ls_goodness_of_fit_ref 1.032
_refine_ls_hydrogen_treatment refall
_refine_ls_matrix_type full
_refine_ls_number_parameters 372
_refine_ls_number_reflns 4932
_refine_ls_number_restraints 0
_refine_ls_restrained_S_all 1.032
_refine_ls_R_factor_all 0.0433
_refine_ls_R_factor_gt 0.0362
_refine_ls_shift/su_max 0.001
_refine_ls_shift/su_mean 0.000
_refine_ls_structure_factor_coef Fsqd
_refine_ls_weighting_details 'w=1/[\s^2^(Fo^2^)+(0.0534P)^2^+0.6176P] where P=(Fo^2^+2Fc^2^)/3'
_refine_ls_weighting_scheme calc
_refine_ls_wR_factor_gt 0.0946
_refine_ls_wR_factor_ref 0.1004
_reflns_Friedel_coverage 0.000
_reflns_number_gt 4236
_reflns_number_total 4932
_reflns_threshold_expression 'I > 2\s(I)'
_cod_data_source_file ja9b07346_si_004.cif
_cod_data_source_block svp15
_cod_depositor_comments
;
The following automatic conversions were performed:

data item '_exptl_crystal_density_meas' value 'not_measured' was
changed to '?' -- the value is perceived as not measured.

Automatic conversion script
Id: cif_fix_values 6909 2019-04-08 15:41:33Z antanas 
;
_cod_original_sg_symbol_H-M 'P 21/c'
_cod_database_code 4128616
_shelx_shelxl_version_number 2014/7
_shelx_space_group_comment
; 
The symmetry employed for this shelxl refinement is uniquely defined 
by the following loop, which should always be used as a source of 
symmetry information in preference to the above space-group names. 
They are only intended as comments. 
;
_shelx_estimated_absorpt_t_min 0.963
_shelx_estimated_absorpt_t_max 0.983
_exptl_absorpt_special_details
; 
Reflections not merged 
24212 Corrected reflections written to file svp15s.hkl 
Estimated minimum and maximum transmission:  0.8233  0.8621 
The ratio (0.9550) of these values is more reliable than their absolute values 
Additional spherical absorption correction applied with mu*r =  0.1000 
Lambda/2 correction factor = 0.00150 
;

loop_
_space_group_symop_operation_xyz
'x, y, z'
'-x, y+1/2, -z+1/2'
'-x, -y, -z'
'x, -y-1/2, z-1/2'

loop_
_atom_site_label
_atom_site_type_symbol
_atom_site_fract_x
_atom_site_fract_y
_atom_site_fract_z
_atom_site_U_iso_or_equiv
_atom_site_adp_type
_atom_site_occupancy
_atom_site_site_symmetry_order
_atom_site_calc_flag
O1 O 0.90676(6) 0.01254(7) 0.85300(5) 0.01702(16) Uani 1 1 d
O2 O 0.69512(6) 0.00422(6) 0.83138(4) 0.01368(15) Uani 1 1 d
O3 O 0.71952(7) 0.30762(7) 0.86128(5) 0.01893(17) Uani 1 1 d
O4 O 0.46212(6) 0.05365(7) 0.77299(4) 0.01643(16) Uani 1 1 d
O5 O 0.42504(7) -0.01311(7) 0.60150(4) 0.01724(16) Uani 1 1 d
O6 O 0.60473(7) 0.10796(7) 0.55294(5) 0.01830(17) Uani 1 1 d
C1 C 0.77404(9) 0.13445(9) 0.73784(6) 0.01336(19) Uani 1 1 d
C2 C 0.76559(9) 0.02719(9) 0.67464(6) 0.01383(19) Uani 1 1 d
C3 C 0.87436(10) 0.01671(10) 0.63392(7) 0.0188(2) Uani 1 1 d
C4 C 0.99295(10) 0.01212(11) 0.70682(7) 0.0220(2) Uani 1 1 d
C5 C 1.00617(9) 0.11711(11) 0.76859(7) 0.0211(2) Uani 1 1 d
C6 C 0.89820(9) 0.12390(9) 0.80643(7) 0.0161(2) Uani 1 1 d
C7 C 0.81244(9) -0.01060(9) 0.89163(6) 0.0159(2) Uani 1 1 d
C8 C 0.67280(9) 0.11549(8) 0.78422(6) 0.01266(19) Uani 1 1 d
C9 C 0.65519(9) 0.21687(9) 0.84489(6) 0.0155(2) Uani 1 1 d
C10 C 0.55550(10) 0.19216(10) 0.88139(7) 0.0184(2) Uani 1 1 d
C11 C 0.46955(9) 0.10952(10) 0.84670(7) 0.0182(2) Uani 1 1 d
C12 C 0.54294(9) 0.09835(9) 0.72336(6) 0.01354(19) Uani 1 1 d
C13 C 0.54241(9) -0.00404(9) 0.66116(6) 0.01338(19) Uani 1 1 d
C14 C 0.63829(9) 0.01213(9) 0.61268(6) 0.0147(2) Uani 1 1 d
C15 C 0.76558(10) 0.26068(9) 0.69606(7) 0.0171(2) Uani 1 1 d
C16 C 0.88530(11) 0.11663(11) 0.57136(8) 0.0246(2) Uani 1 1 d
C17 C 0.86271(12) -0.10385(11) 0.58583(8) 0.0261(2) Uani 1 1 d
C18 C 0.81988(10) -0.14412(10) 0.91220(7) 0.0217(2) Uani 1 1 d
C19 C 0.82798(10) 0.06503(11) 0.97159(7) 0.0206(2) Uani 1 1 d
C20 C 0.37130(12) 0.06905(14) 0.88448(9) 0.0303(3) Uani 1 1 d
C21 C 0.48381(10) 0.21322(10) 0.67862(7) 0.0181(2) Uani 1 1 d
H5 H 0.3794(15) -0.0614(15) 0.6203(10) 0.037(4) Uiso 1 1 d
H6 H 0.5914(14) 0.0747(14) 0.5036(10) 0.034(4) Uiso 1 1 d
H2A H 0.7746(11) -0.0459(11) 0.7099(8) 0.013(3) Uiso 1 1 d
H4A H 0.9948(13) -0.0651(13) 0.7379(9) 0.025(3) Uiso 1 1 d
H4B H 1.0626(13) 0.0103(13) 0.6837(9) 0.027(4) Uiso 1 1 d
H5A H 1.0154(13) 0.1957(13) 0.7405(9) 0.025(3) Uiso 1 1 d
H5B H 1.0797(14) 0.1059(13) 0.8165(9) 0.029(4) Uiso 1 1 d
H6A H 0.9068(11) 0.1923(11) 0.8451(8) 0.015(3) Uiso 1 1 d
H10A H 0.5533(12) 0.2351(12) 0.9319(9) 0.022(3) Uiso 1 1 d
H13A H 0.5612(11) -0.0786(11) 0.6937(8) 0.012(3) Uiso 1 1 d
H14A H 0.6375(11) -0.0657(12) 0.5809(8) 0.016(3) Uiso 1 1 d
H15A H 0.7275(14) 0.3187(14) 0.7249(9) 0.031(4) Uiso 1 1 d
H15B H 0.7194(13) 0.2601(13) 0.6360(9) 0.027(4) Uiso 1 1 d
H15C H 0.8465(15) 0.2911(14) 0.6988(10) 0.036(4) Uiso 1 1 d
H16A H 0.9500(15) 0.0911(15) 0.5450(11) 0.044(5) Uiso 1 1 d
H16B H 0.9103(13) 0.1955(14) 0.5989(9) 0.029(4) Uiso 1 1 d
H16C H 0.8103(15) 0.1277(14) 0.5256(10) 0.036(4) Uiso 1 1 d
H17A H 0.9411(14) -0.1211(14) 0.5733(10) 0.034(4) Uiso 1 1 d
H17B H 0.7970(14) -0.1011(13) 0.5301(10) 0.032(4) Uiso 1 1 d
H17C H 0.8466(14) -0.1715(14) 0.6211(9) 0.031(4) Uiso 1 1 d
H18A H 0.8097(13) -0.1907(12) 0.8605(9) 0.024(3) Uiso 1 1 d
H18B H 0.7560(14) -0.1665(13) 0.9409(9) 0.032(4) Uiso 1 1 d
H18C H 0.8987(14) -0.1629(13) 0.9501(9) 0.031(4) Uiso 1 1 d
H19A H 0.8417(13) 0.1515(13) 0.9618(9) 0.027(4) Uiso 1 1 d
H19B H 0.8975(13) 0.0350(13) 1.0148(9) 0.026(3) Uiso 1 1 d
H19C H 0.7561(13) 0.0568(13) 0.9919(9) 0.027(3) Uiso 1 1 d
H20A H 0.3749(15) 0.1157(15) 0.9366(11) 0.042(4) Uiso 1 1 d
H20B H 0.3817(18) -0.0187(19) 0.8990(12) 0.063(6) Uiso 1 1 d
H20C H 0.2928(18) 0.0765(17) 0.8448(12) 0.055(5) Uiso 1 1 d
H21A H 0.3978(15) 0.1961(14) 0.6527(10) 0.036(4) Uiso 1 1 d
H21B H 0.5180(14) 0.2357(14) 0.6327(10) 0.035(4) Uiso 1 1 d
H21C H 0.4883(12) 0.2789(13) 0.7174(9) 0.024(3) Uiso 1 1 d

loop_
_atom_site_aniso_label
_atom_site_aniso_U_11
_atom_site_aniso_U_22
_atom_site_aniso_U_33
_atom_site_aniso_U_23
_atom_site_aniso_U_13
_atom_site_aniso_U_12
O1 0.0122(3) 0.0206(4) 0.0177(4) 0.0049(3) 0.0032(3) 0.0022(3)
O2 0.0119(3) 0.0151(3) 0.0124(3) 0.0024(3) 0.0008(3) 0.0001(2)
O3 0.0180(4) 0.0181(4) 0.0197(4) -0.0049(3) 0.0037(3) -0.0018(3)
O4 0.0124(3) 0.0215(4) 0.0159(3) -0.0021(3) 0.0047(3) -0.0017(3)
O5 0.0161(4) 0.0202(4) 0.0128(3) 0.0006(3) -0.0004(3) -0.0048(3)
O6 0.0248(4) 0.0175(4) 0.0115(3) 0.0031(3) 0.0030(3) 0.0000(3)
C1 0.0120(4) 0.0143(4) 0.0135(4) 0.0007(3) 0.0032(4) 0.0001(3)
C2 0.0146(5) 0.0140(4) 0.0137(4) 0.0013(4) 0.0052(4) 0.0015(3)
C3 0.0187(5) 0.0214(5) 0.0186(5) 0.0019(4) 0.0091(4) 0.0032(4)
C4 0.0154(5) 0.0277(6) 0.0254(6) 0.0040(4) 0.0097(4) 0.0048(4)
C5 0.0119(5) 0.0275(6) 0.0238(5) 0.0041(4) 0.0049(4) -0.0007(4)
C6 0.0129(4) 0.0181(5) 0.0163(5) 0.0016(4) 0.0023(4) -0.0010(4)
C7 0.0115(4) 0.0208(5) 0.0139(5) 0.0032(4) 0.0010(4) 0.0000(4)
C8 0.0121(4) 0.0129(4) 0.0122(4) 0.0000(3) 0.0019(3) 0.0005(3)
C9 0.0151(5) 0.0170(5) 0.0130(4) -0.0009(4) 0.0013(4) 0.0021(4)
C10 0.0190(5) 0.0209(5) 0.0166(5) -0.0035(4) 0.0068(4) 0.0018(4)
C11 0.0160(5) 0.0219(5) 0.0177(5) -0.0013(4) 0.0062(4) 0.0028(4)
C12 0.0115(4) 0.0158(4) 0.0130(4) 0.0003(4) 0.0027(3) 0.0002(3)
C13 0.0137(4) 0.0139(4) 0.0109(4) 0.0006(3) 0.0005(3) -0.0011(3)
C14 0.0183(5) 0.0136(4) 0.0119(4) 0.0004(4) 0.0040(4) 0.0003(4)
C15 0.0179(5) 0.0144(5) 0.0183(5) 0.0014(4) 0.0041(4) -0.0012(4)
C16 0.0251(6) 0.0301(6) 0.0224(6) 0.0056(5) 0.0128(5) 0.0007(5)
C17 0.0295(6) 0.0260(6) 0.0273(6) -0.0028(5) 0.0156(5) 0.0055(5)
C18 0.0180(5) 0.0214(5) 0.0224(5) 0.0066(4) 0.0003(4) 0.0007(4)
C19 0.0184(5) 0.0282(6) 0.0130(5) -0.0001(4) 0.0008(4) -0.0014(4)
C20 0.0245(6) 0.0409(7) 0.0307(7) -0.0096(6) 0.0165(5) -0.0081(5)
C21 0.0173(5) 0.0164(5) 0.0185(5) 0.0005(4) 0.0013(4) 0.0044(4)

loop_
_atom_type_symbol
_atom_type_description
_atom_type_scat_dispersion_real
_atom_type_scat_dispersion_imag
_atom_type_scat_source
C C 0.0033 0.0016 'International Tables Vol C Tables 4.2.6.8 and 6.1.1.4'
H H 0.0000 0.0000 'International Tables Vol C Tables 4.2.6.8 and 6.1.1.4'
O O 0.0106 0.0060 'International Tables Vol C Tables 4.2.6.8 and 6.1.1.4'

loop_
_geom_angle_atom_site_label_1
_geom_angle_atom_site_label_2
_geom_angle_atom_site_label_3
_geom_angle
C7 O1 C6 116.49(8)
C7 O2 C8 117.50(7)
C11 O4 C12 116.90(8)
C15 C1 C6 108.89(8)
C15 C1 C8 111.99(8)
C6 C1 C8 106.32(8)
C15 C1 C2 113.89(8)
C6 C1 C2 107.66(8)
C8 C1 C2 107.74(8)
C14 C2 C1 113.46(8)
C14 C2 C3 114.89(8)
C1 C2 C3 115.47(8)
C17 C3 C16 106.90(9)
C17 C3 C4 107.75(9)
C16 C3 C4 109.24(9)
C17 C3 C2 108.56(9)
C16 C3 C2 116.89(9)
C4 C3 C2 107.19(8)
C5 C4 C3 113.49(9)
C4 C5 C6 111.57(9)
O1 C6 C5 103.37(8)
O1 C6 C1 111.47(8)
C5 C6 C1 112.44(8)
O1 C7 O2 110.22(8)
O1 C7 C18 105.96(8)
O2 C7 C18 104.47(8)
O1 C7 C19 111.47(8)
O2 C7 C19 113.36(8)
C18 C7 C19 110.88(9)
O2 C8 C9 107.87(7)
O2 C8 C12 103.78(7)
C9 C8 C12 103.57(7)
O2 C8 C1 109.51(7)
C9 C8 C1 117.45(8)
C12 C8 C1 113.62(8)
O3 C9 C10 123.42(9)
O3 C9 C8 123.91(9)
C10 C9 C8 112.66(8)
C11 C10 C9 120.87(10)
O4 C11 C10 123.59(9)
O4 C11 C20 111.76(9)
C10 C11 C20 124.65(10)
O4 C12 C13 103.58(7)
O4 C12 C21 106.68(8)
C13 C12 C21 112.02(8)
O4 C12 C8 108.20(7)
C13 C12 C8 110.52(8)
C21 C12 C8 115.05(8)
O5 C13 C12 110.10(8)
O5 C13 C14 108.46(8)
C12 C13 C14 113.05(8)
O6 C14 C13 110.67(8)
O6 C14 C2 113.70(8)
C13 C14 C2 110.19(8)

loop_
_geom_bond_atom_site_label_1
_geom_bond_atom_site_label_2
_geom_bond_distance
O1 C7 1.4144(12)
O1 C6 1.4414(12)
O2 C7 1.4368(11)
O2 C8 1.4412(11)
O3 C9 1.2291(13)
O4 C11 1.3440(12)
O4 C12 1.4747(11)
O5 C13 1.4271(11)
O6 C14 1.4258(12)
C1 C15 1.5493(14)
C1 C6 1.5514(13)
C1 C8 1.5627(13)
C1 C2 1.5646(13)
C2 C14 1.5342(14)
C2 C3 1.5669(14)
C3 C17 1.5393(16)
C3 C16 1.5401(15)
C3 C4 1.5403(15)
C4 C5 1.5247(17)
C5 C6 1.5258(14)
C7 C18 1.5142(15)
C7 C19 1.5289(15)
C8 C9 1.5522(13)
C8 C12 1.5522(13)
C9 C10 1.4495(14)
C10 C11 1.3466(15)
C11 C20 1.4911(15)
C12 C13 1.5270(13)
C12 C21 1.5299(14)
C13 C14 1.5303(14)

loop_
_geom_hbond_atom_site_label_D
_geom_hbond_atom_site_label_H
_geom_hbond_atom_site_label_A
_geom_hbond_distance_DH
_geom_hbond_distance_HA
_geom_hbond_distance_DA
_geom_hbond_angle_DHA
_geom_hbond_site_symmetry_A
O5 H5 O3 0.861(17) 1.911(17) 2.7539(11) 165.8(15) 2_646
O6 H6 O5 0.866(16) 1.822(17) 2.6849(11) 174.7(15) 3_656
C6 H6A O3 0.978(13) 2.561(12) 3.1796(13) 121.2(9) .

loop_
_geom_torsion_atom_site_label_1
_geom_torsion_atom_site_label_2
_geom_torsion_atom_site_label_3
_geom_torsion_atom_site_label_4
_geom_torsion
C15 C1 C2 C14 -69.78(10)
C6 C1 C2 C14 169.39(8)
C8 C1 C2 C14 55.08(10)
C15 C1 C2 C3 65.86(11)
C6 C1 C2 C3 -54.98(10)
C8 C1 C2 C3 -169.28(8)
C14 C2 C3 C17 -54.30(11)
C1 C2 C3 C17 170.69(9)
C14 C2 C3 C16 66.64(12)
C1 C2 C3 C16 -68.37(12)
C14 C2 C3 C4 -170.43(8)
C1 C2 C3 C4 54.56(11)
C17 C3 C4 C5 -170.62(9)
C16 C3 C4 C5 73.59(11)
C2 C3 C4 C5 -53.95(12)
C3 C4 C5 C6 57.20(12)
C7 O1 C6 C5 -176.24(8)
C7 O1 C6 C1 -55.24(11)
C4 C5 C6 O1 63.56(10)
C4 C5 C6 C1 -56.79(11)
C15 C1 C6 O1 174.66(8)
C8 C1 C6 O1 53.82(10)
C2 C1 C6 O1 -61.42(10)
C15 C1 C6 C5 -69.80(11)
C8 C1 C6 C5 169.36(8)
C2 C1 C6 C5 54.12(10)
C6 O1 C7 O2 50.63(11)
C6 O1 C7 C18 163.11(8)
C6 O1 C7 C19 -76.16(10)
C8 O2 C7 O1 -51.88(11)
C8 O2 C7 C18 -165.32(8)
C8 O2 C7 C19 73.86(11)
C7 O2 C8 C9 -73.29(10)
C7 O2 C8 C12 177.26(8)
C7 O2 C8 C1 55.62(10)
C15 C1 C8 O2 -172.15(8)
C6 C1 C8 O2 -53.33(9)
C2 C1 C8 O2 61.86(9)
C15 C1 C8 C9 -48.72(11)
C6 C1 C8 C9 70.10(10)
C2 C1 C8 C9 -174.71(8)
C15 C1 C8 C12 72.33(10)
C6 C1 C8 C12 -168.85(8)
C2 C1 C8 C12 -53.66(10)
O2 C8 C9 O3 120.76(10)
C12 C8 C9 O3 -129.65(10)
C1 C8 C9 O3 -3.50(14)
O2 C8 C9 C10 -58.33(10)
C12 C8 C9 C10 51.26(10)
C1 C8 C9 C10 177.41(8)
O3 C9 C10 C11 163.19(10)
C8 C9 C10 C11 -17.72(14)
C12 O4 C11 C10 -8.32(14)
C12 O4 C11 C20 171.46(9)
C9 C10 C11 O4 -6.79(17)
C9 C10 C11 C20 173.46(11)
C11 O4 C12 C13 163.00(8)
C11 O4 C12 C21 -78.65(10)
C11 O4 C12 C8 45.67(11)
O2 C8 C12 O4 48.14(9)
C9 C8 C12 O4 -64.46(9)
C1 C8 C12 O4 166.99(7)
O2 C8 C12 C13 -64.63(9)
C9 C8 C12 C13 -177.22(8)
C1 C8 C12 C13 54.23(10)
O2 C8 C12 C21 167.29(8)
C9 C8 C12 C21 54.70(10)
C1 C8 C12 C21 -73.85(10)
O4 C12 C13 O5 68.68(9)
C21 C12 C13 O5 -45.91(11)
C8 C12 C13 O5 -175.63(8)
O4 C12 C13 C14 -169.85(7)
C21 C12 C13 C14 75.56(10)
C8 C12 C13 C14 -54.16(10)
O5 C13 C14 O6 51.20(10)
C12 C13 C14 O6 -71.19(10)
O5 C13 C14 C2 177.82(8)
C12 C13 C14 C2 55.43(10)
C1 C2 C14 O6 68.28(10)
C3 C2 C14 O6 -67.63(11)
C1 C2 C14 C13 -56.62(10)
C3 C2 C14 C13 167.47(8)
